data_4108186
loop_
_publ_author_name
'Koji Fukamizu'
'Yoshihiro Miyake'
'Yoshiaki Nishibayashi'

_publ_section_title
;
 Ruthenium-Catalyzed Enantioselective Carbon-Carbon Bond Forming Reaction
 via Allenylidene-Ene Process: Synthetic Approach to Chiral Heterocycles
 Such As Chromane, Thiochromane, and 1,2,3,4-Tetrahydroquinoline
 Derivatives
;
_journal_name_full 'Journal of the American Chemical Society'
_journal_page_first 10498
_journal_page_last 10499
_journal_paper_doi 10.1021/ja8038745
_journal_volume 130
_journal_year 2008
_chemical_absolute_configuration 'CHOOSE rm ad rmad syn or unk'
_chemical_formula_moiety 'C23 H17 Cl O '
_chemical_formula_sum 'C23 H17 Cl O'
_chemical_formula_weight 344.84
_space_group_IT_number 19
_symmetry_cell_setting orthorhombic
_symmetry_Int_Tables_number 19
_symmetry_space_group_name_Hall 'P 2ac 2ab'
_symmetry_space_group_name_H-M 'P 21 21 21'
_cell_angle_alpha 90.0000
_cell_angle_beta 90.0000
_cell_angle_gamma 90.0000
_cell_formula_units_Z 12
_cell_length_a 9.9845(9)
_cell_length_b 20.7418(15)
_cell_length_c 25.4506(19)
_cell_measurement_reflns_used 22530
_cell_measurement_temperature 173.1
_cell_measurement_theta_max 27.5
_cell_measurement_theta_min 3.1
_cell_volume 5270.7(7)
_computing_cell_refinement PROCESS-AUTO
_computing_data_collection PROCESS-AUTO
_computing_data_reduction CrystalStructure
_computing_publication_material 'CrystalStructure 3.8'
_computing_structure_refinement CRYSTALS
_computing_structure_solution SHELXS97
_diffrn_detector_area_resol_mean 10.00
_diffrn_measured_fraction_theta_full 0.994
_diffrn_measured_fraction_theta_max 0.995
_diffrn_measurement_device_type 'Rigaku RAXIS-RAPID'
_diffrn_measurement_method \w
_diffrn_radiation_type 'Mo K\a'
_diffrn_radiation_wavelength 0.71075
_diffrn_reflns_av_R_equivalents 0.306
_diffrn_reflns_limit_h_max 12
_diffrn_reflns_limit_h_min -12
_diffrn_reflns_limit_k_max 24
_diffrn_reflns_limit_k_min -26
_diffrn_reflns_limit_l_max 33
_diffrn_reflns_limit_l_min -30
_diffrn_reflns_number 82121
_diffrn_reflns_theta_full 27.50
_diffrn_reflns_theta_max 27.48
_exptl_absorpt_coefficient_mu 0.224
_exptl_absorpt_correction_type none
_exptl_crystal_colour colorless
_exptl_crystal_density_diffrn 1.304
_exptl_crystal_description needle
_exptl_crystal_F_000 2160.00
_exptl_crystal_size_max 0.50
_exptl_crystal_size_mid 0.08
_exptl_crystal_size_min 0.06
_refine_diff_density_max 1.46
_refine_diff_density_min -1.50
_refine_ls_abs_structure_details 'Flack, H. D. (1983), Acta Cryst. A39, 876-881.  5368 Friedel Pairs'
_refine_ls_abs_structure_Flack 0.03(9)
_refine_ls_extinction_coef 201(104)
_refine_ls_extinction_method 'Larson (1970) Crystallographic Computing eq. 22'
_refine_ls_goodness_of_fit_ref 1.000
_refine_ls_hydrogen_treatment refall
_refine_ls_number_parameters 729
_refine_ls_number_reflns 12013
_refine_ls_R_factor_gt 0.0426
_refine_ls_shift/su_max 0.0000
_refine_ls_structure_factor_coef Fsqd
_refine_ls_weighting_details 'w = 1/[0.0011Fo^2^ + 0.1465\s(Fo^2^)]/(4Fo^2^)'
_refine_ls_weighting_scheme calc
_refine_ls_wR_factor_ref 0.2058
_reflns_number_gt 2623
_reflns_number_total 12013
_reflns_threshold_expression F^2^>2.0\s(F^2^)
_cod_data_source_file ja8038745-file004_3.cif
_cod_data_source_block '_3k'
_cod_original_formula_sum 'C23 H17 Cl O '
_cod_database_code 4108186

loop_
_symmetry_equiv_pos_site_id
_symmetry_equiv_pos_as_xyz
1 +X,+Y,+Z
2 1/2+X,1/2-Y,-Z
3 -X,1/2+Y,1/2-Z
4 1/2-X,-Y,1/2+Z

loop_
_atom_site_label
_atom_site_type_symbol
_atom_site_fract_x
_atom_site_fract_y
_atom_site_fract_z
_atom_site_U_iso_or_equiv
_atom_site_adp_type
_atom_site_occupancy
_atom_site_symmetry_multiplicity
_atom_site_calc_flag
_atom_site_refinement_flags
Cl(1) Cl 0.9446(2) 0.60915(9) 0.16828(6) 0.0875(7) Uani 1.00 1 d .
Cl(2) Cl 0.6478(2) 0.67342(8) 0.59311(7) 0.0780(6) Uani 1.00 1 d .
Cl(3) Cl 0.3307(2) 0.19481(8) 0.40818(7) 0.0726(5) Uani 1.00 1 d .
O(1) O 0.9885(4) 0.6835(2) 0.51843(15) 0.0653(15) Uani 1.00 1 d .
O(2) O 0.6710(5) 0.2747(2) 0.4465(2) 0.0773(17) Uani 1.00 1 d .
O(3) O 0.3042(4) 0.53532(18) 0.18121(15) 0.0557(13) Uani 1.00 1 d .
C(1) C 0.9988(6) 0.6169(3) 0.5174(2) 0.056(2) Uani 1.00 1 d .
C(2) C 1.0588(7) 0.5900(3) 0.5631(2) 0.065(2) Uani 1.00 1 d .
C(3) C 1.0725(7) 0.5249(3) 0.5665(2) 0.067(2) Uani 1.00 1 d .
C(4) C 1.0304(6) 0.4840(3) 0.5263(2) 0.058(2) Uani 1.00 1 d .
C(5) C 1.0454(7) 0.4159(3) 0.5297(3) 0.072(2) Uani 1.00 1 d .
C(6) C 1.0041(7) 0.3775(3) 0.4903(3) 0.072(2) Uani 1.00 1 d .
C(7) C 0.9502(7) 0.4029(3) 0.4437(2) 0.062(2) Uani 1.00 1 d .
C(8) C 0.9331(6) 0.4688(2) 0.4396(2) 0.054(2) Uani 1.00 1 d .
C(9) C 0.9728(6) 0.5107(2) 0.4803(2) 0.0492(19) Uani 1.00 1 d .
C(10) C 0.9580(6) 0.5793(2) 0.4768(2) 0.0483(19) Uani 1.00 1 d .
C(11) C 0.8941(6) 0.6093(2) 0.4289(2) 0.0453(18) Uani 1.00 1 d .
C(12) C 0.7507(8) 0.5962(3) 0.4272(2) 0.055(2) Uani 1.00 1 d .
C(13) C 0.6329(9) 0.5865(2) 0.4268(2) 0.065(2) Uani 1.00 1 d .
C(14) C 0.8974(7) 0.7102(2) 0.4804(2) 0.060(2) Uani 1.00 1 d .
C(15) C 0.9234(6) 0.6822(2) 0.4266(2) 0.0497(19) Uani 1.00 1 d .
C(16) C 0.8427(6) 0.7148(2) 0.3836(2) 0.0473(18) Uani 1.00 1 d .
C(17) C 0.7497(7) 0.7595(2) 0.3926(2) 0.067(2) Uani 1.00 1 d .
C(18) C 0.8692(6) 0.6901(2) 0.3296(2) 0.0478(19) Uani 1.00 1 d .
C(19) C 0.7631(6) 0.6705(2) 0.2982(2) 0.056(2) Uani 1.00 1 d .
C(20) C 0.7843(7) 0.6461(2) 0.2483(2) 0.061(2) Uani 1.00 1 d .
C(21) C 0.9151(8) 0.6413(2) 0.2307(2) 0.059(2) Uani 1.00 1 d .
C(22) C 1.0220(7) 0.6616(2) 0.2606(2) 0.057(2) Uani 1.00 1 d .
C(23) C 0.9983(7) 0.6859(2) 0.3097(2) 0.055(2) Uani 1.00 1 d .
C(24) C 0.6798(6) 0.3055(3) 0.3991(3) 0.062(2) Uani 1.00 1 d .
C(25) C 0.7483(7) 0.2696(3) 0.3610(4) 0.079(2) Uani 1.00 1 d .
C(26) C 0.7608(7) 0.2933(3) 0.3116(3) 0.076(2) Uani 1.00 1 d .
C(27) C 0.7096(7) 0.3540(3) 0.2976(2) 0.068(2) Uani 1.00 1 d .
C(28) C 0.7172(7) 0.3791(4) 0.2460(3) 0.083(3) Uani 1.00 1 d .
C(29) C 0.6689(8) 0.4383(4) 0.2335(2) 0.087(2) Uani 1.00 1 d .
C(30) C 0.6079(6) 0.4768(3) 0.2732(2) 0.065(2) Uani 1.00 1 d .
C(31) C 0.5964(6) 0.4539(3) 0.3230(2) 0.056(2) Uani 1.00 1 d .
C(32) C 0.6466(6) 0.3919(3) 0.3371(2) 0.053(2) Uani 1.00 1 d .
C(33) C 0.6317(6) 0.3668(2) 0.3886(2) 0.056(2) Uani 1.00 1 d .
C(34) C 0.5628(6) 0.4048(2) 0.4318(2) 0.0492(18) Uani 1.00 1 d .
C(35) C 0.4183(8) 0.4099(2) 0.4219(2) 0.054(2) Uani 1.00 1 d .
C(36) C 0.3019(8) 0.4129(3) 0.4162(2) 0.063(2) Uani 1.00 1 d .
C(37) C 0.5727(8) 0.3020(3) 0.4814(2) 0.072(2) Uani 1.00 1 d .
C(38) C 0.5894(7) 0.3740(2) 0.4863(2) 0.056(2) Uani 1.00 1 d .
C(39) C 0.5045(7) 0.4043(3) 0.5286(2) 0.059(2) Uani 1.00 1 d .
C(40) C 0.4021(8) 0.3742(3) 0.5501(2) 0.074(2) Uani 1.00 1 d .
C(41) C 0.5410(7) 0.4710(3) 0.5444(2) 0.053(2) Uani 1.00 1 d .
C(42) C 0.4442(7) 0.5191(3) 0.5452(2) 0.064(2) Uani 1.00 1 d .
C(43) C 0.4753(8) 0.5807(3) 0.5601(2) 0.072(2) Uani 1.00 1 d .
C(44) C 0.6053(8) 0.5948(3) 0.5744(2) 0.061(2) Uani 1.00 1 d .
C(45) C 0.7038(7) 0.5480(3) 0.5745(2) 0.062(2) Uani 1.00 1 d .
C(46) C 0.6721(7) 0.4866(3) 0.5587(2) 0.059(2) Uani 1.00 1 d .
C(47) C 0.3235(6) 0.5706(2) 0.2265(2) 0.0489(19) Uani 1.00 1 d .
C(48) C 0.3888(6) 0.6293(2) 0.2178(2) 0.054(2) Uani 1.00 1 d .
C(49) C 0.4099(6) 0.6699(2) 0.2587(2) 0.058(2) Uani 1.00 1 d .
C(50) C 0.3669(6) 0.6545(2) 0.3103(2) 0.0490(19) Uani 1.00 1 d .
C(51) C 0.3820(7) 0.6975(3) 0.3527(2) 0.064(2) Uani 1.00 1 d .
C(52) C 0.3382(7) 0.6815(3) 0.4013(2) 0.063(2) Uani 1.00 1 d .
C(53) C 0.2771(6) 0.6217(3) 0.4108(2) 0.058(2) Uani 1.00 1 d .
C(54) C 0.2604(6) 0.5787(2) 0.3705(2) 0.0498(19) Uani 1.00 1 d .
C(55) C 0.3039(5) 0.5940(2) 0.3192(2) 0.0422(17) Uani 1.00 1 d .
C(56) C 0.2848(5) 0.5509(2) 0.2754(2) 0.0433(17) Uani 1.00 1 d .
C(57) C 0.2209(6) 0.4846(2) 0.2836(2) 0.0440(18) Uani 1.00 1 d .
C(58) C 0.0778(8) 0.4908(2) 0.2944(2) 0.050(2) Uani 1.00 1 d .
C(59) C -0.0379(9) 0.4953(3) 0.3014(2) 0.062(2) Uani 1.00 1 d .
C(60) C 0.2136(6) 0.4824(2) 0.1862(2) 0.055(2) Uani 1.00 1 d .
C(61) C 0.2471(6) 0.4424(2) 0.2347(2) 0.0449(18) Uani 1.00 1 d .
C(62) C 0.1723(6) 0.3796(2) 0.2383(2) 0.0475(18) Uani 1.00 1 d .
C(63) C 0.0730(7) 0.3643(2) 0.2064(2) 0.061(2) Uani 1.00 1 d .
C(64) C 0.2132(6) 0.3357(2) 0.2808(2) 0.0464(18) Uani 1.00 1 d .
C(65) C 0.1179(6) 0.3103(2) 0.3154(2) 0.055(2) Uani 1.00 1 d .
C(66) C 0.1524(7) 0.2684(2) 0.3553(2) 0.059(2) Uani 1.00 1 d .
C(67) C 0.2846(8) 0.2500(2) 0.3595(2) 0.056(2) Uani 1.00 1 d .
C(68) C 0.3819(7) 0.2745(2) 0.3272(2) 0.053(2) Uani 1.00 1 d .
C(69) C 0.3462(7) 0.3174(2) 0.2874(2) 0.0493(19) Uani 1.00 1 d .
H(1) H 1.0888 0.6171 0.5908 0.078 Uiso 1.00 1 c R
H(2) H 1.1119 0.5068 0.5971 0.081 Uiso 1.00 1 c R
H(3) H 1.0849 0.3974 0.5601 0.086 Uiso 1.00 1 c R
H(4) H 1.0115 0.3320 0.4941 0.087 Uiso 1.00 1 c R
H(5) H 0.9259 0.3753 0.4155 0.074 Uiso 1.00 1 c R
H(6) H 0.8938 0.4862 0.4087 0.065 Uiso 1.00 1 c R
H(7) H 0.9334 0.5901 0.3987 0.054 Uiso 1.00 1 c R
H(8) H 0.5391 0.5788 0.4266 0.078 Uiso 1.00 1 c R
H(9) H 0.8081 0.7005 0.4906 0.071 Uiso 1.00 1 c R
H(10) H 0.9090 0.7556 0.4790 0.071 Uiso 1.00 1 c R
H(11) H 1.0157 0.6877 0.4188 0.060 Uiso 1.00 1 c R
H(12) H 0.7308 0.7728 0.4276 0.080 Uiso 1.00 1 c R
H(13) H 0.7023 0.7782 0.3640 0.080 Uiso 1.00 1 c R
H(14) H 0.6743 0.6739 0.3113 0.067 Uiso 1.00 1 c R
H(15) H 0.7114 0.6331 0.2268 0.074 Uiso 1.00 1 c R
H(16) H 1.1107 0.6588 0.2473 0.068 Uiso 1.00 1 c R
H(17) H 1.0715 0.7001 0.3306 0.066 Uiso 1.00 1 c R
H(18) H 0.7856 0.2288 0.3698 0.095 Uiso 1.00 1 c R
H(19) H 0.8054 0.2681 0.2858 0.091 Uiso 1.00 1 c R
H(20) H 0.7574 0.3537 0.2193 0.099 Uiso 1.00 1 c R
H(21) H 0.6759 0.4540 0.1985 0.104 Uiso 1.00 1 c R
H(22) H 0.5750 0.5185 0.2648 0.078 Uiso 1.00 1 c R
H(23) H 0.5541 0.4797 0.3490 0.067 Uiso 1.00 1 c R
H(24) H 0.5992 0.4471 0.4320 0.059 Uiso 1.00 1 c R
H(25) H 0.2076 0.4153 0.4115 0.075 Uiso 1.00 1 c R
H(26) H 0.4858 0.2929 0.4682 0.087 Uiso 1.00 1 c R
H(27) H 0.5825 0.2830 0.5152 0.087 Uiso 1.00 1 c R
H(28) H 0.6804 0.3821 0.4950 0.067 Uiso 1.00 1 c R
H(29) H 0.3509 0.3949 0.5767 0.089 Uiso 1.00 1 c R
H(30) H 0.3795 0.3318 0.5391 0.089 Uiso 1.00 1 c R
H(31) H 0.3548 0.5090 0.5354 0.076 Uiso 1.00 1 c R
H(32) H 0.4084 0.6132 0.5605 0.086 Uiso 1.00 1 c R
H(33) H 0.7924 0.5581 0.5853 0.074 Uiso 1.00 1 c R
H(34) H 0.7399 0.4545 0.5575 0.071 Uiso 1.00 1 c R
H(35) H 0.4181 0.6406 0.1835 0.065 Uiso 1.00 1 c R
H(36) H 0.4546 0.7096 0.2526 0.069 Uiso 1.00 1 c R
H(37) H 0.4234 0.7382 0.3472 0.077 Uiso 1.00 1 c R
H(38) H 0.3489 0.7112 0.4294 0.075 Uiso 1.00 1 c R
H(39) H 0.2473 0.6110 0.4452 0.070 Uiso 1.00 1 c R
H(40) H 0.2191 0.5383 0.3771 0.060 Uiso 1.00 1 c R
H(41) H 0.2624 0.4648 0.3131 0.053 Uiso 1.00 1 c R
H(42) H -0.1317 0.4990 0.3070 0.074 Uiso 1.00 1 c R
H(43) H 0.1249 0.4985 0.1893 0.066 Uiso 1.00 1 c R
H(44) H 0.2201 0.4560 0.1559 0.066 Uiso 1.00 1 c R
H(45) H 0.3401 0.4329 0.2337 0.054 Uiso 1.00 1 c R
H(46) H 0.0286 0.3240 0.2101 0.073 Uiso 1.00 1 c R
H(47) H 0.0459 0.3935 0.1797 0.073 Uiso 1.00 1 c R
H(48) H 0.0267 0.3223 0.3114 0.066 Uiso 1.00 1 c R
H(49) H 0.0868 0.2526 0.3791 0.071 Uiso 1.00 1 c R
H(50) H 0.4728 0.2622 0.3318 0.063 Uiso 1.00 1 c R
H(51) H 0.4131 0.3343 0.2648 0.059 Uiso 1.00 1 c R

loop_
_atom_site_aniso_label
_atom_site_aniso_U_11
_atom_site_aniso_U_22
_atom_site_aniso_U_33
_atom_site_aniso_U_12
_atom_site_aniso_U_13
_atom_site_aniso_U_23
Cl(1) 0.1058(17) 0.1025(14) 0.0544(9) 0.0430(13) -0.0075(11) -0.0120(9)
Cl(2) 0.0869(15) 0.0625(9) 0.0845(11) -0.0093(10) 0.0212(11) -0.0122(9)
Cl(3) 0.0757(14) 0.0666(10) 0.0756(10) -0.0077(10) -0.0171(10) 0.0156(9)
O(1) 0.079(3) 0.065(2) 0.051(2) -0.009(2) -0.004(2) -0.004(2)
O(2) 0.082(4) 0.053(2) 0.097(3) 0.002(2) -0.028(3) -0.002(2)
O(3) 0.060(3) 0.048(2) 0.059(2) -0.002(2) 0.013(2) -0.005(2)
C(1) 0.053(4) 0.058(4) 0.058(4) -0.006(3) 0.010(3) 0.003(3)
C(2) 0.055(4) 0.088(5) 0.053(3) -0.017(4) -0.012(3) 0.003(3)
C(3) 0.043(4) 0.088(5) 0.070(4) -0.008(4) -0.006(3) 0.027(4)
C(4) 0.032(4) 0.074(4) 0.067(4) -0.006(3) -0.005(3) 0.015(3)
C(5) 0.047(5) 0.080(5) 0.088(5) 0.005(4) -0.003(4) 0.030(4)
C(6) 0.065(5) 0.057(4) 0.096(5) 0.002(4) 0.018(4) 0.029(4)
C(7) 0.049(4) 0.051(3) 0.086(4) 0.002(3) 0.012(4) 0.005(3)
C(8) 0.040(4) 0.062(4) 0.060(3) -0.004(3) -0.001(3) 0.006(3)
C(9) 0.035(4) 0.054(3) 0.058(3) -0.001(3) -0.001(3) 0.012(3)
C(10) 0.045(4) 0.059(3) 0.041(3) 0.000(3) 0.006(3) 0.008(3)
C(11) 0.038(4) 0.053(3) 0.045(3) -0.001(3) 0.004(2) -0.002(2)
C(12) 0.061(5) 0.051(3) 0.052(3) 0.009(4) -0.001(4) -0.001(2)
C(13) 0.067(5) 0.050(3) 0.077(4) 0.008(4) 0.007(4) 0.002(3)
C(14) 0.073(5) 0.053(3) 0.053(3) -0.006(3) 0.010(3) -0.007(3)
C(15) 0.056(4) 0.043(3) 0.050(3) 0.002(3) 0.009(3) -0.010(2)
C(16) 0.046(4) 0.047(3) 0.049(3) -0.002(3) 0.010(3) 0.004(2)
C(17) 0.069(5) 0.058(3) 0.074(4) 0.012(4) 0.012(4) -0.001(3)
C(18) 0.041(4) 0.042(3) 0.060(3) 0.015(3) 0.005(3) 0.014(3)
C(19) 0.035(4) 0.067(4) 0.065(4) 0.006(3) 0.003(3) 0.009(3)
C(20) 0.044(5) 0.068(4) 0.072(4) 0.008(3) -0.005(3) 0.017(3)
C(21) 0.081(6) 0.055(3) 0.041(3) 0.013(4) -0.004(4) -0.002(2)
C(22) 0.052(5) 0.058(3) 0.059(4) 0.006(3) 0.015(3) 0.005(3)
C(23) 0.055(5) 0.043(3) 0.066(4) 0.003(3) 0.008(3) 0.011(3)
C(24) 0.041(4) 0.051(3) 0.092(5) 0.001(3) -0.011(4) -0.022(4)
C(25) 0.047(5) 0.067(4) 0.123(7) 0.002(4) -0.017(5) -0.024(5)
C(26) 0.031(4) 0.075(5) 0.122(7) 0.000(4) -0.006(4) -0.054(5)
C(27) 0.040(4) 0.094(5) 0.069(4) -0.006(4) -0.001(3) -0.015(4)
C(28) 0.045(5) 0.110(6) 0.093(6) -0.008(4) 0.005(4) -0.034(5)
C(29) 0.053(5) 0.149(7) 0.059(4) -0.023(5) 0.014(4) -0.008(5)
C(30) 0.042(4) 0.090(5) 0.065(4) -0.004(3) -0.004(3) 0.009(4)
C(31) 0.039(4) 0.072(4) 0.056(4) 0.004(3) -0.001(3) -0.003(3)
C(32) 0.038(4) 0.067(4) 0.055(3) -0.009(3) -0.001(3) -0.008(3)
C(33) 0.040(4) 0.052(3) 0.077(4) -0.004(3) -0.007(3) -0.021(3)
C(34) 0.041(4) 0.049(3) 0.057(3) -0.004(3) -0.003(3) 0.002(2)
C(35) 0.060(5) 0.048(3) 0.054(3) 0.007(3) -0.002(3) 0.001(2)
C(36) 0.057(5) 0.073(4) 0.059(4) 0.013(4) -0.005(4) 0.010(3)
C(37) 0.072(6) 0.067(4) 0.077(4) -0.004(4) -0.017(4) 0.006(4)
C(38) 0.058(5) 0.045(3) 0.064(3) -0.013(3) -0.018(3) 0.009(3)
C(39) 0.052(5) 0.077(4) 0.049(3) -0.016(4) -0.004(3) 0.012(3)
C(40) 0.079(6) 0.088(5) 0.057(4) -0.015(4) -0.013(4) 0.010(3)
C(41) 0.050(5) 0.062(4) 0.048(3) -0.005(3) -0.005(3) 0.009(3)
C(42) 0.035(4) 0.090(5) 0.066(4) -0.007(4) -0.001(3) 0.001(4)
C(43) 0.066(6) 0.081(5) 0.068(4) 0.007(4) 0.011(4) 0.001(3)
C(44) 0.073(5) 0.059(4) 0.050(3) -0.013(4) 0.009(3) -0.004(3)
C(45) 0.046(5) 0.073(4) 0.066(4) -0.007(4) 0.005(3) 0.006(3)
C(46) 0.052(5) 0.068(4) 0.058(3) -0.005(3) -0.008(3) 0.004(3)
C(47) 0.050(4) 0.038(3) 0.059(3) 0.007(3) 0.002(3) -0.001(3)
C(48) 0.053(4) 0.045(3) 0.064(4) 0.004(3) 0.006(3) 0.001(3)
C(49) 0.042(4) 0.050(3) 0.081(4) 0.001(3) 0.008(3) 0.010(3)
C(50) 0.036(4) 0.049(3) 0.062(4) -0.003(3) 0.001(3) -0.001(3)
C(51) 0.052(4) 0.054(3) 0.087(5) 0.003(3) -0.010(4) -0.003(4)
C(52) 0.061(4) 0.058(4) 0.069(4) 0.009(3) -0.009(4) -0.014(3)
C(53) 0.052(4) 0.066(4) 0.056(3) 0.005(3) -0.005(3) -0.011(3)
C(54) 0.037(4) 0.051(3) 0.061(4) 0.001(3) 0.002(3) 0.003(3)
C(55) 0.024(3) 0.046(3) 0.057(3) 0.006(2) -0.006(2) -0.000(2)
C(56) 0.032(3) 0.043(3) 0.055(3) -0.002(2) 0.005(2) 0.005(2)
C(57) 0.037(4) 0.049(3) 0.045(3) 0.002(3) 0.006(3) -0.001(2)
C(58) 0.059(5) 0.050(3) 0.041(3) -0.011(3) -0.000(3) 0.005(2)
C(59) 0.064(5) 0.066(4) 0.055(3) -0.006(4) 0.006(4) -0.007(3)
C(60) 0.056(4) 0.053(3) 0.056(3) 0.009(3) 0.006(3) -0.002(3)
C(61) 0.037(4) 0.047(3) 0.051(3) 0.000(2) 0.000(2) -0.006(2)
C(62) 0.033(4) 0.056(3) 0.053(3) 0.002(3) -0.004(3) -0.007(3)
C(63) 0.058(4) 0.046(3) 0.079(4) 0.009(3) -0.005(4) -0.006(3)
C(64) 0.034(4) 0.051(3) 0.054(3) -0.002(3) -0.002(3) -0.012(2)
C(65) 0.032(4) 0.063(3) 0.069(4) 0.000(3) -0.005(3) 0.002(3)
C(66) 0.051(5) 0.061(3) 0.067(4) -0.004(3) -0.002(3) 0.000(3)
C(67) 0.061(5) 0.047(3) 0.059(4) 0.004(3) -0.020(4) 0.007(3)
C(68) 0.039(4) 0.056(3) 0.063(4) -0.005(3) -0.000(3) -0.018(3)
C(69) 0.053(4) 0.045(3) 0.050(3) -0.006(3) 0.004(3) -0.003(2)

loop_
_atom_type_symbol
_atom_type_description
_atom_type_scat_dispersion_real
_atom_type_scat_dispersion_imag
_atom_type_scat_source
C C 0.003 0.002
;
International Tables for Crystallography
(1992, Vol. C, Tables 4.2.6.8 and 6.1.1.4)
;
H H 0.000 0.000
;
International Tables for Crystallography
(1992, Vol. C, Table 6.1.1.4)
;
O O 0.011 0.006
;
International Tables for Crystallography
(1992, Vol. C, Tables 4.2.6.8 and 6.1.1.4)
;
Cl Cl 0.148 0.159
;
International Tables for Crystallography
(1992, Vol. C, Tables 4.2.6.8 and 6.1.1.4)
;

loop_
_geom_angle_atom_site_label_1
_geom_angle_atom_site_label_2
_geom_angle_atom_site_label_3
_geom_angle
_geom_angle_publ_flag
C(1) O(1) C(14) 114.7(4) yes
C(24) O(2) C(37) 113.9(5) yes
C(47) O(3) C(60) 114.9(4) yes
O(1) C(1) C(2) 114.1(5) yes
O(1) C(1) C(10) 124.4(5) yes
C(2) C(1) C(10) 121.5(5) yes
C(1) C(2) C(3) 119.0(6) yes
C(2) C(3) C(4) 121.8(6) yes
C(3) C(4) C(5) 121.8(6) yes
C(3) C(4) C(9) 119.4(6) yes
C(5) C(4) C(9) 118.8(6) yes
C(4) C(5) C(6) 120.7(6) yes
C(5) C(6) C(7) 121.5(6) yes
C(6) C(7) C(8) 118.9(6) yes
C(7) C(8) C(9) 121.2(5) yes
C(4) C(9) C(8) 118.8(5) yes
C(4) C(9) C(10) 118.7(5) yes
C(8) C(9) C(10) 122.5(5) yes
C(1) C(10) C(9) 119.5(5) yes
C(1) C(10) C(11) 120.3(5) yes
C(9) C(10) C(11) 120.2(4) yes
C(10) C(11) C(12) 111.2(4) yes
C(10) C(11) C(15) 110.7(4) yes
C(12) C(11) C(15) 111.6(5) yes
C(11) C(12) C(13) 178.3(6) yes
O(1) C(14) C(15) 110.7(5) yes
C(11) C(15) C(14) 108.2(4) yes
C(11) C(15) C(16) 111.2(4) yes
C(14) C(15) C(16) 113.0(4) yes
C(15) C(16) C(17) 123.8(5) yes
C(15) C(16) C(18) 114.7(4) yes
C(17) C(16) C(18) 121.4(5) yes
C(16) C(18) C(19) 119.7(5) yes
C(16) C(18) C(23) 121.5(5) yes
C(19) C(18) C(23) 118.9(5) yes
C(18) C(19) C(20) 121.2(6) yes
C(19) C(20) C(21) 117.9(6) yes
Cl(1) C(21) C(20) 118.8(5) yes
Cl(1) C(21) C(22) 119.2(5) yes
C(20) C(21) C(22) 122.1(5) yes
C(21) C(22) C(23) 118.9(6) yes
C(18) C(23) C(22) 121.0(6) yes
O(2) C(24) C(25) 113.1(6) yes
O(2) C(24) C(33) 125.2(6) yes
C(25) C(24) C(33) 121.7(7) yes
C(24) C(25) C(26) 119.5(7) yes
C(25) C(26) C(27) 121.8(7) yes
C(26) C(27) C(28) 123.1(7) yes
C(26) C(27) C(32) 118.4(6) yes
C(28) C(27) C(32) 118.4(7) yes
C(27) C(28) C(29) 122.2(7) yes
C(28) C(29) C(30) 119.5(7) yes
C(29) C(30) C(31) 120.2(6) yes
C(30) C(31) C(32) 121.3(5) yes
C(27) C(32) C(31) 118.4(5) yes
C(27) C(32) C(33) 119.8(5) yes
C(31) C(32) C(33) 121.8(5) yes
C(24) C(33) C(32) 118.6(6) yes
C(24) C(33) C(34) 119.6(5) yes
C(32) C(33) C(34) 121.8(5) yes
C(33) C(34) C(35) 111.0(5) yes
C(33) C(34) C(38) 111.0(4) yes
C(35) C(34) C(38) 110.7(5) yes
C(34) C(35) C(36) 176.9(6) yes
O(2) C(37) C(38) 111.4(5) yes
C(34) C(38) C(37) 108.3(4) yes
C(34) C(38) C(39) 111.8(5) yes
C(37) C(38) C(39) 114.2(5) yes
C(38) C(39) C(40) 122.4(6) yes
C(38) C(39) C(41) 116.3(5) yes
C(40) C(39) C(41) 121.2(6) yes
C(39) C(41) C(42) 120.1(6) yes
C(39) C(41) C(46) 121.1(6) yes
C(42) C(41) C(46) 118.8(6) yes
C(41) C(42) C(43) 121.1(7) yes
C(42) C(43) C(44) 119.0(7) yes
Cl(2) C(44) C(43) 119.8(5) yes
Cl(2) C(44) C(45) 118.8(6) yes
C(43) C(44) C(45) 121.4(6) yes
C(44) C(45) C(46) 119.2(6) yes
C(41) C(46) C(45) 120.5(6) yes
O(3) C(47) C(48) 113.2(5) yes
O(3) C(47) C(56) 124.4(4) yes
C(48) C(47) C(56) 122.4(5) yes
C(47) C(48) C(49) 119.5(5) yes
C(48) C(49) C(50) 121.6(5) yes
C(49) C(50) C(51) 122.3(5) yes
C(49) C(50) C(55) 118.7(5) yes
C(51) C(50) C(55) 119.0(5) yes
C(50) C(51) C(52) 120.7(5) yes
C(51) C(52) C(53) 121.0(6) yes
C(52) C(53) C(54) 120.0(5) yes
C(53) C(54) C(55) 120.6(5) yes
C(50) C(55) C(54) 118.8(5) yes
C(50) C(55) C(56) 118.9(5) yes
C(54) C(55) C(56) 122.3(5) yes
C(47) C(56) C(55) 118.8(4) yes
C(47) C(56) C(57) 120.8(4) yes
C(55) C(56) C(57) 120.4(4) yes
C(56) C(57) C(58) 110.8(4) yes
C(56) C(57) C(61) 109.2(4) yes
C(58) C(57) C(61) 111.5(4) yes
C(57) C(58) C(59) 177.8(6) yes
O(3) C(60) C(61) 110.6(4) yes
C(57) C(61) C(60) 107.9(4) yes
C(57) C(61) C(62) 111.0(4) yes
C(60) C(61) C(62) 114.3(4) yes
C(61) C(62) C(63) 122.9(5) yes
C(61) C(62) C(64) 116.3(5) yes
C(63) C(62) C(64) 120.8(5) yes
C(62) C(64) C(65) 120.4(5) yes
C(62) C(64) C(69) 121.5(5) yes
C(65) C(64) C(69) 118.0(5) yes
C(64) C(65) C(66) 122.0(6) yes
C(65) C(66) C(67) 118.1(6) yes
Cl(3) C(67) C(66) 119.3(5) yes
Cl(3) C(67) C(68) 118.8(5) yes
C(66) C(67) C(68) 121.9(5) yes
C(67) C(68) C(69) 119.4(6) yes
C(64) C(69) C(68) 120.4(5) yes
C(1) C(2) H(1) 120.5 no
C(3) C(2) H(1) 120.5 no
C(2) C(3) H(2) 119.1 no
C(4) C(3) H(2) 119.1 no
C(4) C(5) H(3) 119.7 no
C(6) C(5) H(3) 119.7 no
C(5) C(6) H(4) 119.2 no
C(7) C(6) H(4) 119.2 no
C(6) C(7) H(5) 120.5 no
C(8) C(7) H(5) 120.5 no
C(7) C(8) H(6) 119.4 no
C(9) C(8) H(6) 119.4 no
C(10) C(11) H(7) 107.7 no
C(12) C(11) H(7) 107.7 no
C(15) C(11) H(7) 107.7 no
C(12) C(13) H(8) 180.0 no
O(1) C(14) H(9) 109.2 no
O(1) C(14) H(10) 109.2 no
C(15) C(14) H(9) 109.2 no
C(15) C(14) H(10) 109.2 no
H(9) C(14) H(10) 109.5 no
C(11) C(15) H(11) 108.1 no
C(14) C(15) H(11) 108.1 no
C(16) C(15) H(11) 108.1 no
C(16) C(17) H(12) 120.0 no
C(16) C(17) H(13) 120.0 no
H(12) C(17) H(13) 120.0 no
C(18) C(19) H(14) 119.4 no
C(20) C(19) H(14) 119.4 no
C(19) C(20) H(15) 121.0 no
C(21) C(20) H(15) 121.0 no
C(21) C(22) H(16) 120.5 no
C(23) C(22) H(16) 120.5 no
C(18) C(23) H(17) 119.5 no
C(22) C(23) H(17) 119.5 no
C(24) C(25) H(18) 120.2 no
C(26) C(25) H(18) 120.2 no
C(25) C(26) H(19) 119.1 no
C(27) C(26) H(19) 119.1 no
C(27) C(28) H(20) 118.9 no
C(29) C(28) H(20) 118.9 no
C(28) C(29) H(21) 120.3 no
C(30) C(29) H(21) 120.3 no
C(29) C(30) H(22) 119.9 no
C(31) C(30) H(22) 119.9 no
C(30) C(31) H(23) 119.4 no
C(32) C(31) H(23) 119.4 no
C(33) C(34) H(24) 108.0 no
C(35) C(34) H(24) 108.0 no
C(38) C(34) H(24) 108.0 no
C(35) C(36) H(25) 180.0 no
O(2) C(37) H(26) 109.0 no
O(2) C(37) H(27) 109.0 no
C(38) C(37) H(26) 109.0 no
C(38) C(37) H(27) 109.0 no
H(26) C(37) H(27) 109.5 no
C(34) C(38) H(28) 107.4 no
C(37) C(38) H(28) 107.4 no
C(39) C(38) H(28) 107.4 no
C(39) C(40) H(29) 120.0 no
C(39) C(40) H(30) 120.0 no
H(29) C(40) H(30) 120.0 no
C(41) C(42) H(31) 119.5 no
C(43) C(42) H(31) 119.5 no
C(42) C(43) H(32) 120.5 no
C(44) C(43) H(32) 120.5 no
C(44) C(45) H(33) 120.4 no
C(46) C(45) H(33) 120.4 no
C(41) C(46) H(34) 119.7 no
C(45) C(46) H(34) 119.7 no
C(47) C(48) H(35) 120.3 no
C(49) C(48) H(35) 120.3 no
C(48) C(49) H(36) 119.2 no
C(50) C(49) H(36) 119.2 no
C(50) C(51) H(37) 119.7 no
C(52) C(51) H(37) 119.7 no
C(51) C(52) H(38) 119.5 no
C(53) C(52) H(38) 119.5 no
C(52) C(53) H(39) 120.0 no
C(54) C(53) H(39) 120.0 no
C(53) C(54) H(40) 119.7 no
C(55) C(54) H(40) 119.7 no
C(56) C(57) H(41) 108.4 no
C(58) C(57) H(41) 108.4 no
C(61) C(57) H(41) 108.4 no
C(58) C(59) H(42) 180.0 no
O(3) C(60) H(43) 109.2 no
O(3) C(60) H(44) 109.2 no
C(61) C(60) H(43) 109.2 no
C(61) C(60) H(44) 109.2 no
H(43) C(60) H(44) 109.5 no
C(57) C(61) H(45) 107.8 no
C(60) C(61) H(45) 107.8 no
C(62) C(61) H(45) 107.8 no
C(62) C(63) H(46) 120.0 no
C(62) C(63) H(47) 120.0 no
H(46) C(63) H(47) 120.0 no
C(64) C(65) H(48) 119.0 no
C(66) C(65) H(48) 119.0 no
C(65) C(66) H(49) 120.9 no
C(67) C(66) H(49) 120.9 no
C(67) C(68) H(50) 120.3 no
C(69) C(68) H(50) 120.3 no
C(64) C(69) H(51) 119.8 no
C(68) C(69) H(51) 119.8 no

loop_
_geom_bond_atom_site_label_1
_geom_bond_atom_site_label_2
_geom_bond_distance
_geom_bond_publ_flag
Cl(1) C(21) 1.748(6) yes
Cl(2) C(44) 1.751(6) yes
Cl(3) C(67) 1.748(6) yes
O(1) C(1) 1.385(7) yes
O(1) C(14) 1.439(7) yes
O(2) C(24) 1.369(9) yes
O(2) C(37) 1.440(9) yes
O(3) C(47) 1.379(7) yes
O(3) C(60) 1.427(7) yes
C(1) C(2) 1.421(9) yes
C(1) C(10) 1.358(8) yes
C(2) C(3) 1.361(10) yes
C(3) C(4) 1.395(9) yes
C(4) C(5) 1.422(10) yes
C(4) C(9) 1.416(9) yes
C(5) C(6) 1.346(10) yes
C(6) C(7) 1.405(10) yes
C(7) C(8) 1.381(8) yes
C(8) C(9) 1.409(8) yes
C(9) C(10) 1.434(8) yes
C(10) C(11) 1.511(7) yes
C(11) C(12) 1.458(10) yes
C(11) C(15) 1.541(7) yes
C(12) C(13) 1.193(12) yes
C(14) C(15) 1.508(7) yes
C(15) C(16) 1.518(8) yes
C(16) C(17) 1.333(9) yes
C(16) C(18) 1.492(7) yes
C(18) C(19) 1.387(9) yes
C(18) C(23) 1.387(9) yes
C(19) C(20) 1.383(9) yes
C(20) C(21) 1.384(11) yes
C(21) C(22) 1.376(10) yes
C(22) C(23) 1.370(8) yes
C(24) C(25) 1.400(11) yes
C(24) C(33) 1.385(8) yes
C(25) C(26) 1.356(13) yes
C(26) C(27) 1.405(11) yes
C(27) C(28) 1.413(11) yes
C(27) C(32) 1.424(9) yes
C(28) C(29) 1.358(13) yes
C(29) C(30) 1.424(10) yes
C(30) C(31) 1.360(9) yes
C(31) C(32) 1.426(8) yes
C(32) C(33) 1.418(8) yes
C(33) C(34) 1.518(8) yes
C(34) C(35) 1.469(10) yes
C(34) C(38) 1.549(7) yes
C(35) C(36) 1.173(12) yes
C(37) C(38) 1.509(8) yes
C(38) C(39) 1.506(8) yes
C(39) C(40) 1.318(10) yes
C(39) C(41) 1.486(9) yes
C(41) C(42) 1.389(10) yes
C(41) C(46) 1.397(10) yes
C(42) C(43) 1.368(10) yes
C(43) C(44) 1.380(11) yes
C(44) C(45) 1.382(10) yes
C(45) C(46) 1.371(9) yes
C(47) C(48) 1.400(8) yes
C(47) C(56) 1.364(8) yes
C(48) C(49) 1.354(8) yes
C(49) C(50) 1.418(8) yes
C(50) C(51) 1.409(8) yes
C(50) C(55) 1.421(7) yes
C(51) C(52) 1.354(9) yes
C(52) C(53) 1.403(9) yes
C(53) C(54) 1.369(8) yes
C(54) C(55) 1.414(8) yes
C(55) C(56) 1.442(7) yes
C(56) C(57) 1.530(7) yes
C(57) C(58) 1.461(10) yes
C(57) C(61) 1.543(7) yes
C(58) C(59) 1.173(12) yes
C(60) C(61) 1.525(7) yes
C(61) C(62) 1.505(7) yes
C(62) C(63) 1.321(9) yes
C(62) C(64) 1.472(8) yes
C(64) C(65) 1.400(8) yes
C(64) C(69) 1.391(9) yes
C(65) C(66) 1.379(8) yes
C(66) C(67) 1.378(10) yes
C(67) C(68) 1.371(9) yes
C(68) C(69) 1.394(8) yes
C(2) H(1) 0.950 no
C(3) H(2) 0.950 no
C(5) H(3) 0.950 no
C(6) H(4) 0.950 no
C(7) H(5) 0.950 no
C(8) H(6) 0.950 no
C(11) H(7) 0.950 no
C(13) H(8) 0.950 no
C(14) H(9) 0.950 no
C(14) H(10) 0.950 no
C(15) H(11) 0.950 no
C(17) H(12) 0.950 no
C(17) H(13) 0.950 no
C(19) H(14) 0.950 no
C(20) H(15) 0.950 no
C(22) H(16) 0.950 no
C(23) H(17) 0.950 no
C(25) H(18) 0.950 no
C(26) H(19) 0.950 no
C(28) H(20) 0.950 no
C(29) H(21) 0.950 no
C(30) H(22) 0.950 no
C(31) H(23) 0.950 no
C(34) H(24) 0.950 no
C(36) H(25) 0.950 no
C(37) H(26) 0.950 no
C(37) H(27) 0.950 no
C(38) H(28) 0.950 no
C(40) H(29) 0.950 no
C(40) H(30) 0.950 no
C(42) H(31) 0.950 no
C(43) H(32) 0.950 no
C(45) H(33) 0.950 no
C(46) H(34) 0.950 no
C(48) H(35) 0.950 no
C(49) H(36) 0.950 no
C(51) H(37) 0.950 no
C(52) H(38) 0.950 no
C(53) H(39) 0.950 no
C(54) H(40) 0.950 no
C(57) H(41) 0.950 no
C(59) H(42) 0.950 no
C(60) H(43) 0.950 no
C(60) H(44) 0.950 no
C(61) H(45) 0.950 no
C(63) H(46) 0.950 no
C(63) H(47) 0.950 no
C(65) H(48) 0.950 no
C(66) H(49) 0.950 no
C(68) H(50) 0.950 no
C(69) H(51) 0.950 no
